data_7131993
loop_
_publ_author_name
'BARRIOS MORENO, LEONI ALEJANDRA ALEJANDRA'
'Teat, Simon'
'Roubeau, Olivier'
'Aromi, Guillem'

_publ_section_title
;
 A Supramolecular Helicate with Two Independent Fe(II) Switchable Centres
 and a [Fe(anilate)3]3&#x2212; Guest
;
_journal_name_full 'Chemical Communications'
_journal_paper_doi 10.1039/D3CC02278A
_journal_year 2023
_chemical_formula_moiety 'C84 H60 Fe2 N18, C18 H6 Fe O12, B F4'
_chemical_formula_sum 'C102 H66 B F4 Fe3 N18 O12'
_chemical_formula_weight 1990.08
_space_group_crystal_system cubic
_space_group_IT_number 198
_space_group_name_Hall 'P 2ac 2ab 3'
_space_group_name_H-M_alt 'P 21 3'
_atom_sites_solution_hydrogens mixed
_audit_creation_method SHELXL-2017/1
_audit_update_record
;
2023-07-19 deposited with the CCDC.	2023-08-03 downloaded from the CCDC.
;
_cell_angle_alpha 90
_cell_angle_beta 90
_cell_angle_gamma 90
_cell_formula_units_Z 4
_cell_length_a 21.769(3)
_cell_length_b 21.769(3)
_cell_length_c 21.769(3)
_cell_measurement_reflns_used 6231
_cell_measurement_temperature 350(2)
_cell_measurement_theta_max 32.64
_cell_measurement_theta_min 1.92
_cell_volume 10316(2)
_computing_cell_refinement XDS
_computing_data_collection 'autoPROC package'
_computing_data_reduction
;
autoPROC (Vonrhein, C., Flensburg, C., Keller, P., Sharff, A., Smart, O., Paciorek, W., Womack, T. & Bricogne, G. (2011). Acta Cryst. D67, 293-302)
XDS (Kabsch, W. (2010). Acta Cryst. D66, 125-132)
pointless (Evans, P.R. (2006). Acta Cryst. D62, 72-82)
aimless (Evans, P. R. and Murshudov, G. N., 2013)
ccp4 (Winn, M. D. et al., 2011)
;
_computing_structure_refinement 'SHELXL-2017/1 (Sheldrick, 2017)'
_computing_structure_solution 'SHELXT 2018/2 (Sheldrick, 2018)'
_diffrn_ambient_temperature 350(2)
_diffrn_measured_fraction_theta_full 0.999
_diffrn_measured_fraction_theta_max 0.999
_diffrn_measurement_device_type 'MD2M - Maatel + Dectris PILATUS 6M'
_diffrn_measurement_method '\w rotation'
_diffrn_radiation_monochromator 'silicon 111'
_diffrn_radiation_source 'ALBA XALOC beamline'
_diffrn_radiation_type synchrotron
_diffrn_radiation_wavelength 0.72932
_diffrn_reflns_av_R_equivalents 0.0534
_diffrn_reflns_av_unetI/netI 0.0213
_diffrn_reflns_Laue_measured_fraction_full 0.999
_diffrn_reflns_Laue_measured_fraction_max 0.999
_diffrn_reflns_limit_h_max 29
_diffrn_reflns_limit_h_min -29
_diffrn_reflns_limit_k_max 29
_diffrn_reflns_limit_k_min -29
_diffrn_reflns_limit_l_max 29
_diffrn_reflns_limit_l_min -29
_diffrn_reflns_number 169355
_diffrn_reflns_point_group_measured_fraction_full 0.999
_diffrn_reflns_point_group_measured_fraction_max 0.999
_diffrn_reflns_theta_full 29.516
_diffrn_reflns_theta_max 29.516
_diffrn_reflns_theta_min 1.920
_exptl_absorpt_coefficient_mu 0.522
_exptl_absorpt_correction_T_max 1.0
_exptl_absorpt_correction_T_min 0.94
_exptl_absorpt_correction_type multi-scan
_exptl_absorpt_process_details XDS/XSCALE
_exptl_crystal_colour 'dark orange'
_exptl_crystal_density_diffrn 1.281
_exptl_crystal_description block
_exptl_crystal_F_000 4076
_exptl_crystal_size_max 0.250
_exptl_crystal_size_mid 0.200
_exptl_crystal_size_min 0.200
_refine_diff_density_max 0.202
_refine_diff_density_min -0.350
_refine_diff_density_rms 0.042
_refine_ls_abs_structure_details
;
 Flack x determined using 3677 quotients [(I+)-(I-)]/[(I+)+(I-)]
 (Parsons, Flack and Wagner, Acta Cryst. B69 (2013) 249-259).
;
_refine_ls_abs_structure_Flack 0.075(3)
_refine_ls_extinction_coef 0.0071(7)
_refine_ls_extinction_expression Fc^*^=kFc[1+0.001xFc^2^\l^3^/sin(2\q)]^-1/4^
_refine_ls_extinction_method 'SHELXL-2017/1 (Sheldrick 2017)'
_refine_ls_goodness_of_fit_ref 1.053
_refine_ls_hydrogen_treatment mixed
_refine_ls_matrix_type full
_refine_ls_number_parameters 458
_refine_ls_number_reflns 8877
_refine_ls_number_restraints 76
_refine_ls_restrained_S_all 1.065
_refine_ls_R_factor_all 0.0365
_refine_ls_R_factor_gt 0.0353
_refine_ls_shift/su_max 0.001
_refine_ls_shift/su_mean 0.000
_refine_ls_structure_factor_coef Fsqd
_refine_ls_weighting_details 'w=1/[\s^2^(Fo^2^)+(0.0804P)^2^+0.1780P] where P=(Fo^2^+2Fc^2^)/3'
_refine_ls_weighting_scheme calc
_refine_ls_wR_factor_gt 0.1108
_refine_ls_wR_factor_ref 0.1128
_reflns_Friedel_coverage 0.859
_reflns_Friedel_fraction_full 0.998
_reflns_Friedel_fraction_max 0.998
_reflns_number_gt 8343
_reflns_number_total 8877
_reflns_threshold_expression 'I > 2\s(I)'
_cod_data_source_file d3cc02278a2.cif
_cod_data_source_block lb2205_fresh1_350Kd
_cod_original_cell_volume 10316(4)
_cod_database_code 7131993
_shelx_shelxl_version_number 2017/1
_shelx_space_group_comment
;
The symmetry employed for this shelxl refinement is uniquely defined
by the following loop, which should always be used as a source of
symmetry information in preference to the above space-group names.
They are only intended as comments.
;
_shelx_estimated_absorpt_t_min 0.881
_shelx_estimated_absorpt_t_max 0.903

loop_
_space_group_symop_operation_xyz
'x, y, z'
'-x+1/2, -y, z+1/2'
'-x, y+1/2, -z+1/2'
'x+1/2, -y+1/2, -z'
'z, x, y'
'z+1/2, -x+1/2, -y'
'-z+1/2, -x, y+1/2'
'-z, x+1/2, -y+1/2'
'y, z, x'
'-y, z+1/2, -x+1/2'
'y+1/2, -z+1/2, -x'
'-y+1/2, -z, x+1/2'

loop_
_atom_site_label
_atom_site_type_symbol
_atom_site_fract_x
_atom_site_fract_y
_atom_site_fract_z
_atom_site_U_iso_or_equiv
_atom_site_adp_type
_atom_site_occupancy
_atom_site_site_symmetry_order
_atom_site_calc_flag
_atom_site_refinement_flags_posn
_atom_site_refinement_flags_adp
_atom_site_refinement_flags_occupancy
_atom_site_disorder_assembly
_atom_site_disorder_group
Fe1 Fe 0.29790(2) 0.29790(2) 0.29790(2) 0.07171(14) Uani 1 3 d S T P . .
Fe2 Fe 0.57932(2) 0.57932(2) 0.57932(2) 0.07565(15) Uani 1 3 d S T P . .
N1 N 0.23171(11) 0.33218(10) 0.24191(9) 0.0824(5) Uani 1 1 d . . . . .
N2 N 0.26047(9) 0.36049(10) 0.35279(9) 0.0764(4) Uani 1 1 d . . . . .
N3 N 0.26528(9) 0.37605(10) 0.41289(9) 0.0793(4) Uani 1 1 d D . . . .
H3 H 0.3011(14) 0.3620(19) 0.4306(18) 0.119 Uiso 1 1 d D U . . .
N4 N 0.47081(10) 0.49122(12) 0.61669(9) 0.0837(5) Uani 1 1 d D . . . .
H4 H 0.4440(17) 0.503(2) 0.5873(16) 0.126 Uiso 1 1 d D U . . .
N5 N 0.52991(10) 0.50927(11) 0.61807(9) 0.0821(5) Uani 1 1 d . . . . .
N6 N 0.64075(11) 0.54464(12) 0.64419(13) 0.0953(6) Uani 1 1 d . . . . .
C1 C 0.22031(17) 0.31583(15) 0.18331(13) 0.0967(7) Uani 1 1 d . . . . .
H1A H 0.245780 0.287025 0.164684 0.116 Uiso 1 1 calc R U . . .
C2 C 0.1722(2) 0.34024(18) 0.14981(16) 0.1192(12) Uani 1 1 d . . . . .
H2A H 0.165254 0.327619 0.109597 0.143 Uiso 1 1 calc R U . . .
C3 C 0.1350(2) 0.3832(2) 0.1766(2) 0.1268(13) Uani 1 1 d . . . . .
H3B H 0.101932 0.399583 0.154967 0.152 Uiso 1 1 calc R U . . .
C4 C 0.14695(19) 0.40201(18) 0.23617(18) 0.1120(10) Uani 1 1 d . . . . .
H4B H 0.123291 0.432480 0.254528 0.134 Uiso 1 1 calc R U . . .
C5 C 0.19494(13) 0.37458(12) 0.26801(12) 0.0852(6) Uani 1 1 d . . . . .
C6 C 0.21023(12) 0.38818(12) 0.33173(12) 0.0821(5) Uani 1 1 d . . . . .
C7 C 0.18198(12) 0.42222(14) 0.37786(14) 0.0913(6) Uani 1 1 d . . . . .
H7A H 0.146222 0.445372 0.374664 0.110 Uiso 1 1 calc R U . . .
C8 C 0.21821(11) 0.41441(13) 0.42944(13) 0.0846(5) Uani 1 1 d . . . . .
C9 C 0.21140(11) 0.43923(14) 0.49165(13) 0.0898(6) Uani 1 1 d . . . . .
C10 C 0.16453(17) 0.4816(2) 0.5029(2) 0.1236(13) Uani 1 1 d . . . . .
H10A H 0.139072 0.494586 0.471131 0.148 Uiso 1 1 calc R U . . .
C11 C 0.1563(2) 0.5044(3) 0.5621(2) 0.155(2) Uani 1 1 d . . . . .
H11A H 0.125274 0.532673 0.569961 0.186 Uiso 1 1 calc R U . . .
C12 C 0.19322(19) 0.4854(3) 0.6083(2) 0.150(2) Uani 1 1 d . . . . .
H12A H 0.186327 0.500118 0.647835 0.180 Uiso 1 1 calc R U . . .
C13 C 0.24115(14) 0.44452(19) 0.59839(14) 0.1051(9) Uani 1 1 d . . . . .
C14 C 0.24946(12) 0.42205(15) 0.53897(13) 0.0925(7) Uani 1 1 d . . . . .
H14A H 0.281469 0.394832 0.531209 0.111 Uiso 1 1 calc R U . . .
C15 C 0.28706(14) 0.42983(19) 0.64603(13) 0.1038(9) Uani 1 1 d . . . . .
C16 C 0.2723(2) 0.4057(3) 0.70374(19) 0.147(2) Uani 1 1 d . . . . .
H16A H 0.231719 0.396006 0.712974 0.177 Uiso 1 1 calc R U . . .
C17 C 0.3169(2) 0.3964(3) 0.74637(18) 0.1491(19) Uani 1 1 d . . . . .
H17A H 0.306235 0.380721 0.784644 0.179 Uiso 1 1 calc R U . . .
C18 C 0.3778(2) 0.4096(3) 0.73425(17) 0.1304(14) Uani 1 1 d . . . . .
H18A H 0.407938 0.401730 0.763529 0.156 Uiso 1 1 calc R U . . .
C19 C 0.39358(14) 0.43498(17) 0.67751(12) 0.0957(7) Uani 1 1 d . . . . .
C20 C 0.34813(13) 0.44356(15) 0.63446(12) 0.0932(7) Uani 1 1 d . . . . .
H20A H 0.358794 0.459164 0.596145 0.112 Uiso 1 1 calc R U . . .
C21 C 0.45642(14) 0.45670(14) 0.66638(12) 0.0882(6) Uani 1 1 d . . . . .
C22 C 0.50974(15) 0.45328(15) 0.70200(13) 0.0938(7) Uani 1 1 d . . . . .
H22A H 0.514792 0.433041 0.739283 0.113 Uiso 1 1 calc R U . . .
C23 C 0.55303(13) 0.48621(13) 0.67016(12) 0.0866(6) Uani 1 1 d . . . . .
C24 C 0.61708(14) 0.50315(15) 0.68395(15) 0.0957(7) Uani 1 1 d . . . . .
C25 C 0.6493(2) 0.4796(2) 0.7323(2) 0.1339(15) Uani 1 1 d . . . . .
H25A H 0.631028 0.452048 0.759328 0.161 Uiso 1 1 calc R U . . .
C26 C 0.7092(2) 0.4975(3) 0.7403(3) 0.156(2) Uani 1 1 d . . . . .
H26A H 0.732111 0.482177 0.772955 0.187 Uiso 1 1 calc R U . . .
C27 C 0.7347(2) 0.5380(3) 0.7001(3) 0.156(2) Uani 1 1 d . . . . .
H27A H 0.775535 0.549659 0.704609 0.187 Uiso 1 1 calc R U . . .
C28 C 0.70013(16) 0.5615(2) 0.6528(2) 0.1242(12) Uani 1 1 d . . . . .
H28A H 0.717870 0.589705 0.626006 0.149 Uiso 1 1 calc R U . . .
Fe3 Fe 0.43695(2) 0.43695(2) 0.43695(2) 0.07766(15) Uani 1 3 d S T P . .
O1 O 0.38549(7) 0.36793(8) 0.47036(8) 0.0781(4) Uani 1 1 d . . . . .
O2 O 0.49663(8) 0.40624(8) 0.49938(9) 0.0814(4) Uani 1 1 d . . . . .
O3 O 0.51387(17) 0.2507(3) 0.64621(19) 0.194(2) Uani 1 1 d . . . . .
O4 O 0.39815(17) 0.2150(2) 0.62105(18) 0.1773(19) Uani 1 1 d . U . . .
C29 C 0.41157(10) 0.33853(12) 0.51534(11) 0.0771(5) Uani 1 1 d . . . . .
C30 C 0.47576(11) 0.35954(12) 0.53062(11) 0.0788(5) Uani 1 1 d . . . . .
C31 C 0.50935(14) 0.32996(18) 0.57398(15) 0.1048(9) Uani 1 1 d . . . . .
H31A H 0.549336 0.342939 0.581565 0.126 Uiso 1 1 calc R U . . .
C32 C 0.48557(17) 0.2801(2) 0.60795(17) 0.1228(13) Uani 1 1 d . U . . .
C33 C 0.41861(17) 0.2593(2) 0.59329(17) 0.1170(12) Uani 1 1 d . U . . .
C34 C 0.38535(13) 0.29164(16) 0.54624(13) 0.0937(7) Uani 1 1 d . . . . .
H34A H 0.345264 0.280106 0.537018 0.112 Uiso 1 1 calc R U . . .
B1 B 0.1390(10) 0.1419(11) 0.1421(9) 0.137(3) Uani 0.3333 1 d D U P A -1
F1 F 0.1371(10) 0.1801(9) 0.0926(10) 0.182(8) Uani 0.3333 1 d D U P A -1
F2 F 0.1495(9) 0.1716(12) 0.1935(7) 0.222(7) Uani 0.3333 1 d D U P A -1
F3 F 0.0813(8) 0.1147(9) 0.1491(8) 0.201(6) Uani 0.3333 1 d D U P A -1
F4 F 0.1806(10) 0.0961(10) 0.1325(10) 0.177(7) Uani 0.3333 1 d D U P A -1

loop_
_atom_site_aniso_label
_atom_site_aniso_U_11
_atom_site_aniso_U_22
_atom_site_aniso_U_33
_atom_site_aniso_U_23
_atom_site_aniso_U_13
_atom_site_aniso_U_12
Fe1 0.07171(14) 0.07171(14) 0.07171(14) 0.00178(12) 0.00178(12) 0.00178(12)
Fe2 0.07565(15) 0.07565(15) 0.07565(15) 0.00226(13) 0.00226(13) 0.00226(13)
N1 0.0907(12) 0.0815(11) 0.0751(10) 0.0050(8) -0.0040(9) -0.0003(9)
N2 0.0729(9) 0.0830(10) 0.0732(9) 0.0004(8) 0.0005(7) 0.0024(8)
N3 0.0708(9) 0.0904(11) 0.0768(10) -0.0031(8) 0.0028(7) 0.0016(8)
N4 0.0783(10) 0.1038(14) 0.0691(9) -0.0001(9) 0.0033(8) 0.0024(10)
N5 0.0767(10) 0.0957(12) 0.0739(10) 0.0036(9) 0.0001(8) 0.0044(9)
N6 0.0806(11) 0.0989(14) 0.1066(15) 0.0019(12) -0.0113(11) 0.0028(10)
C1 0.115(2) 0.0982(16) 0.0768(13) 0.0050(12) -0.0072(13) 0.0082(15)
C2 0.157(3) 0.113(2) 0.0868(17) 0.0043(16) -0.035(2) 0.018(2)
C3 0.140(3) 0.131(3) 0.110(2) 0.011(2) -0.041(2) 0.036(2)
C4 0.121(2) 0.106(2) 0.109(2) -0.0007(17) -0.0238(18) 0.0311(18)
C5 0.0888(14) 0.0838(13) 0.0828(12) 0.0051(10) -0.0092(11) 0.0068(11)
C6 0.0783(12) 0.0832(12) 0.0849(13) -0.0011(10) -0.0046(10) 0.0069(10)
C7 0.0784(12) 0.0939(15) 0.1014(16) -0.0073(13) -0.0040(11) 0.0106(11)
C8 0.0721(10) 0.0906(13) 0.0912(14) -0.0074(11) 0.0067(10) -0.0033(10)
C9 0.0727(11) 0.1041(16) 0.0926(14) -0.0123(13) 0.0134(10) -0.0048(11)
C10 0.0939(18) 0.156(3) 0.121(3) -0.032(2) 0.0034(18) 0.028(2)
C11 0.117(3) 0.219(6) 0.130(3) -0.052(4) 0.009(3) 0.052(3)
C12 0.102(2) 0.242(6) 0.106(2) -0.054(3) 0.0202(19) 0.026(3)
C13 0.0849(14) 0.143(3) 0.0871(15) -0.0183(16) 0.0227(12) -0.0107(16)
C14 0.0786(12) 0.1130(19) 0.0861(14) -0.0156(13) 0.0178(11) -0.0074(12)
C15 0.0932(16) 0.141(3) 0.0776(13) -0.0104(15) 0.0222(12) -0.0122(16)
C16 0.120(3) 0.226(6) 0.096(2) 0.006(3) 0.037(2) -0.043(3)
C17 0.133(3) 0.224(6) 0.090(2) 0.031(3) 0.025(2) -0.032(3)
C18 0.126(3) 0.183(4) 0.0823(16) 0.027(2) 0.0073(17) -0.021(3)
C19 0.0982(16) 0.115(2) 0.0736(12) -0.0023(13) 0.0123(11) -0.0076(15)
C20 0.0916(14) 0.1168(19) 0.0713(11) -0.0031(12) 0.0171(11) -0.0090(14)
C21 0.0946(15) 0.0955(15) 0.0745(12) -0.0006(11) 0.0050(11) -0.0036(12)
C22 0.1024(17) 0.0983(16) 0.0808(13) 0.0114(12) -0.0055(12) -0.0020(13)
C23 0.0883(14) 0.0891(14) 0.0823(13) 0.0056(11) -0.0081(11) 0.0065(11)
C24 0.0905(15) 0.0971(16) 0.0996(17) 0.0079(14) -0.0169(13) 0.0069(13)
C25 0.121(3) 0.129(3) 0.151(4) 0.040(3) -0.045(3) -0.001(2)
C26 0.121(3) 0.166(4) 0.182(5) 0.039(4) -0.064(3) 0.004(3)
C27 0.097(2) 0.170(4) 0.200(5) 0.039(4) -0.055(3) -0.019(3)
C28 0.0867(16) 0.140(3) 0.146(3) 0.020(3) -0.0221(19) -0.0138(19)
Fe3 0.07766(15) 0.07766(15) 0.07766(15) 0.00136(13) 0.00136(13) 0.00136(13)
O1 0.0677(7) 0.0864(9) 0.0803(8) 0.0105(7) -0.0023(6) -0.0020(7)
O2 0.0728(8) 0.0803(9) 0.0911(10) 0.0118(7) -0.0016(7) -0.0020(7)
O3 0.145(3) 0.275(5) 0.162(3) 0.136(4) -0.053(2) -0.058(3)
O4 0.145(2) 0.211(4) 0.176(3) 0.116(3) -0.040(2) -0.063(3)
C29 0.0704(10) 0.0886(12) 0.0723(10) 0.0023(9) 0.0019(8) -0.0006(9)
C30 0.0725(11) 0.0886(13) 0.0753(11) 0.0050(10) 0.0002(9) -0.0041(9)
C31 0.0834(14) 0.135(2) 0.0958(17) 0.0292(17) -0.0156(13) -0.0169(15)
C32 0.0993(18) 0.169(3) 0.1003(19) 0.053(2) -0.0178(16) -0.018(2)
C33 0.1033(19) 0.146(3) 0.1015(18) 0.044(2) -0.0101(15) -0.0263(19)
C34 0.0836(13) 0.1114(18) 0.0861(14) 0.0181(13) -0.0035(11) -0.0161(13)
B1 0.166(11) 0.137(14) 0.108(8) 0.012(5) 0.039(10) 0.035(7)
F1 0.218(16) 0.173(12) 0.155(9) 0.056(8) 0.066(11) 0.094(10)
F2 0.29(2) 0.214(16) 0.162(9) -0.037(10) -0.027(12) 0.032(15)
F3 0.180(9) 0.218(14) 0.205(15) 0.010(11) 0.047(10) 0.001(8)
F4 0.200(13) 0.153(12) 0.179(14) 0.045(9) 0.035(12) 0.069(10)

loop_
_atom_type_symbol
_atom_type_description
_atom_type_scat_dispersion_real
_atom_type_scat_dispersion_imag
_atom_type_scat_source
C C 0.0034 0.0017 'XDisp Program in WinGX L.J. Farrugia, J.Appl.Cryst. 2012,45,849-854'
H H 0.0000 0.0000 'XDisp Program in WinGX L.J. Farrugia, J.Appl.Cryst. 2012,45,849-854'
B B 0.0017 0.0007 'XDisp Program in WinGX L.J. Farrugia, J.Appl.Cryst. 2012,45,849-854'
N N 0.0066 0.0035 'XDisp Program in WinGX L.J. Farrugia, J.Appl.Cryst. 2012,45,849-854'
O O 0.0115 0.0065 'XDisp Program in WinGX L.J. Farrugia, J.Appl.Cryst. 2012,45,849-854'
F F 0.0186 0.0109 'XDisp Program in WinGX L.J. Farrugia, J.Appl.Cryst. 2012,45,849-854'
Fe Fe 0.3512 0.8903 'XDisp Program in WinGX L.J. Farrugia, J.Appl.Cryst. 2012,45,849-854'

loop_
_geom_angle_atom_site_label_1
_geom_angle_atom_site_label_2
_geom_angle_atom_site_label_3
_geom_angle
_geom_angle_site_symmetry_1
_geom_angle_site_symmetry_3
_geom_angle_publ_flag
N2 Fe1 N2 96.63(8) . 9 ?
N2 Fe1 N2 96.63(8) . 5 ?
N2 Fe1 N2 96.63(8) 9 5 ?
N2 Fe1 N1 91.11(8) . 5 ?
N2 Fe1 N1 171.72(8) 9 5 ?
N2 Fe1 N1 79.51(8) 5 5 ?
N2 Fe1 N1 171.72(8) . 9 ?
N2 Fe1 N1 79.51(8) 9 9 ?
N2 Fe1 N1 91.11(8) 5 9 ?
N1 Fe1 N1 93.18(9) 5 9 ?
N2 Fe1 N1 79.51(8) . . ?
N2 Fe1 N1 91.11(8) 9 . ?
N2 Fe1 N1 171.72(8) 5 . ?
N1 Fe1 N1 93.18(9) 5 . ?
N1 Fe1 N1 93.18(9) 9 . ?
N5 Fe2 N5 97.59(8) . 9 ?
N5 Fe2 N5 97.59(8) . 5 ?
N5 Fe2 N5 97.59(8) 9 5 ?
N5 Fe2 N6 92.86(10) . 9 ?
N5 Fe2 N6 77.78(9) 9 9 ?
N5 Fe2 N6 169.07(10) 5 9 ?
N5 Fe2 N6 169.07(10) . 5 ?
N5 Fe2 N6 92.86(10) 9 5 ?
N5 Fe2 N6 77.78(9) 5 5 ?
N6 Fe2 N6 92.47(10) 9 5 ?
N5 Fe2 N6 77.78(9) . . ?
N5 Fe2 N6 169.07(10) 9 . ?
N5 Fe2 N6 92.86(10) 5 . ?
N6 Fe2 N6 92.47(10) 9 . ?
N6 Fe2 N6 92.47(10) 5 . ?
C5 N1 C1 118.1(2) . . ?
C5 N1 Fe1 114.85(16) . . ?
C1 N1 Fe1 127.0(2) . . ?
C6 N2 N3 106.4(2) . . ?
C6 N2 Fe1 116.14(17) . . ?
N3 N2 Fe1 136.07(16) . . ?
N2 N3 C8 110.4(2) . . ?
N2 N3 H3 113(3) . . ?
C8 N3 H3 136(3) . . ?
N5 N4 C21 111.5(2) . . ?
N5 N4 H4 123(3) . . ?
C21 N4 H4 125(3) . . ?
C23 N5 N4 105.6(2) . . ?
C23 N5 Fe2 115.53(19) . . ?
N4 N5 Fe2 135.27(18) . . ?
C24 N6 C28 117.1(3) . . ?
C24 N6 Fe2 115.50(19) . . ?
C28 N6 Fe2 127.3(3) . . ?
N1 C1 C2 122.5(3) . . ?
N1 C1 H1A 118.7 . . ?
C2 C1 H1A 118.7 . . ?
C3 C2 C1 119.2(3) . . ?
C3 C2 H2A 120.4 . . ?
C1 C2 H2A 120.4 . . ?
C2 C3 C4 119.3(3) . . ?
C2 C3 H3B 120.4 . . ?
C4 C3 H3B 120.4 . . ?
C3 C4 C5 118.8(3) . . ?
C3 C4 H4B 120.6 . . ?
C5 C4 H4B 120.6 . . ?
N1 C5 C4 122.1(3) . . ?
N1 C5 C6 113.9(2) . . ?
C4 C5 C6 124.0(3) . . ?
N2 C6 C7 110.8(2) . . ?
N2 C6 C5 115.1(2) . . ?
C7 C6 C5 134.0(2) . . ?
C8 C7 C6 105.6(2) . . ?
C8 C7 H7A 127.2 . . ?
C6 C7 H7A 127.2 . . ?
N3 C8 C7 106.7(2) . . ?
N3 C8 C9 122.9(2) . . ?
C7 C8 C9 130.4(2) . . ?
C14 C9 C10 119.2(3) . . ?
C14 C9 C8 122.1(3) . . ?
C10 C9 C8 118.6(3) . . ?
C11 C10 C9 119.4(4) . . ?
C11 C10 H10A 120.3 . . ?
C9 C10 H10A 120.3 . . ?
C12 C11 C10 120.2(4) . . ?
C12 C11 H11A 119.9 . . ?
C10 C11 H11A 119.9 . . ?
C11 C12 C13 121.8(4) . . ?
C11 C12 H12A 119.1 . . ?
C13 C12 H12A 119.1 . . ?
C12 C13 C14 117.8(3) . . ?
C12 C13 C15 122.6(3) . . ?
C14 C13 C15 119.2(3) . . ?
C9 C14 C13 121.4(3) . . ?
C9 C14 H14A 119.3 . . ?
C13 C14 H14A 119.3 . . ?
C20 C15 C16 117.7(3) . . ?
C20 C15 C13 118.4(3) . . ?
C16 C15 C13 123.8(3) . . ?
C17 C16 C15 120.3(4) . . ?
C17 C16 H16A 119.8 . . ?
C15 C16 H16A 119.8 . . ?
C16 C17 C18 121.6(3) . . ?
C16 C17 H17A 119.2 . . ?
C18 C17 H17A 119.2 . . ?
C17 C18 C19 119.1(4) . . ?
C17 C18 H18A 120.4 . . ?
C19 C18 H18A 120.4 . . ?
C20 C19 C18 118.7(3) . . ?
C20 C19 C21 120.9(3) . . ?
C18 C19 C21 120.2(3) . . ?
C19 C20 C15 122.5(3) . . ?
C19 C20 H20A 118.8 . . ?
C15 C20 H20A 118.8 . . ?
N4 C21 C22 106.3(2) . . ?
N4 C21 C19 121.8(3) . . ?
C22 C21 C19 131.7(3) . . ?
C23 C22 C21 105.2(2) . . ?
C23 C22 H22A 127.4 . . ?
C21 C22 H22A 127.4 . . ?
N5 C23 C22 111.5(3) . . ?
N5 C23 C24 115.8(3) . . ?
C22 C23 C24 132.7(3) . . ?
N6 C24 C25 123.2(3) . . ?
N6 C24 C23 113.4(2) . . ?
C25 C24 C23 123.4(3) . . ?
C24 C25 C26 118.7(5) . . ?
C24 C25 H25A 120.6 . . ?
C26 C25 H25A 120.6 . . ?
C27 C26 C25 119.3(4) . . ?
C27 C26 H26A 120.3 . . ?
C25 C26 H26A 120.3 . . ?
C26 C27 C28 120.0(4) . . ?
C26 C27 H27A 120.0 . . ?
C28 C27 H27A 120.0 . . ?
N6 C28 C27 121.6(4) . . ?
N6 C28 H28A 119.2 . . ?
C27 C28 H28A 119.2 . . ?
O2 Fe3 O2 90.17(8) 5 9 ?
O2 Fe3 O2 90.17(8) 5 . ?
O2 Fe3 O2 90.17(8) 9 . ?
O2 Fe3 O1 170.87(7) 5 . ?
O2 Fe3 O1 94.97(7) 9 . ?
O2 Fe3 O1 82.30(6) . . ?
O2 Fe3 O1 82.30(6) 5 5 ?
O2 Fe3 O1 170.87(7) 9 5 ?
O2 Fe3 O1 94.98(7) . 5 ?
O1 Fe3 O1 93.18(7) . 5 ?
O2 Fe3 O1 94.98(7) 5 9 ?
O2 Fe3 O1 82.30(6) 9 9 ?
O2 Fe3 O1 170.87(7) . 9 ?
O1 Fe3 O1 93.18(7) . 9 ?
O1 Fe3 O1 93.18(7) 5 9 ?
C29 O1 Fe3 113.39(15) . . ?
C30 O2 Fe3 112.91(14) . . ?
O1 C29 C34 124.3(2) . . ?
O1 C29 C30 114.9(2) . . ?
C34 C29 C30 120.8(2) . . ?
O2 C30 C31 123.0(2) . . ?
O2 C30 C29 116.4(2) . . ?
C31 C30 C29 120.6(2) . . ?
C30 C31 C32 122.1(3) . . ?
C30 C31 H31A 118.9 . . ?
C32 C31 H31A 118.9 . . ?
O3 C32 C31 125.3(4) . . ?
O3 C32 C33 117.4(4) . . ?
C31 C32 C33 117.3(3) . . ?
O4 C33 C34 123.7(3) . . ?
O4 C33 C32 118.0(3) . . ?
C34 C33 C32 118.3(3) . . ?
C29 C34 C33 120.8(3) . . ?
C29 C34 H34A 119.6 . . ?
C33 C34 H34A 119.6 . . ?
F2 B1 F1 112.3(17) . . ?
F2 B1 F4 112.1(17) . . ?
F1 B1 F4 110.2(17) . . ?
F2 B1 F3 105.8(15) . . ?
F1 B1 F3 108.5(17) . . ?
F4 B1 F3 107.7(16) . . ?

loop_
_geom_bond_atom_site_label_1
_geom_bond_atom_site_label_2
_geom_bond_distance
_geom_bond_site_symmetry_2
_geom_bond_publ_flag
Fe1 N2 1.987(2) . ?
Fe1 N2 1.987(2) 9 ?
Fe1 N2 1.987(2) 5 ?
Fe1 N1 2.029(2) 5 ?
Fe1 N1 2.029(2) 9 ?
Fe1 N1 2.030(2) . ?
Fe2 N5 2.048(2) . ?
Fe2 N5 2.048(2) 9 ?
Fe2 N5 2.048(2) 5 ?
Fe2 N6 2.086(2) 9 ?
Fe2 N6 2.086(2) 5 ?
Fe2 N6 2.086(2) . ?
N1 C5 1.347(4) . ?
N1 C1 1.347(4) . ?
N2 C6 1.330(3) . ?
N2 N3 1.355(3) . ?
N3 C8 1.370(3) . ?
N3 H3 0.92(2) . ?
N4 N5 1.346(3) . ?
N4 C21 1.354(4) . ?
N4 H4 0.90(2) . ?
N5 C23 1.338(3) . ?
N6 C24 1.353(4) . ?
N6 C28 1.357(4) . ?
C1 C2 1.382(5) . ?
C1 H1A 0.9300 . ?
C2 C3 1.368(6) . ?
C2 H2A 0.9300 . ?
C3 C4 1.386(6) . ?
C3 H3B 0.9300 . ?
C4 C5 1.389(4) . ?
C4 H4B 0.9300 . ?
C5 C6 1.457(4) . ?
C6 C7 1.391(4) . ?
C7 C8 1.383(4) . ?
C7 H7A 0.9300 . ?
C8 C9 1.465(4) . ?
C9 C14 1.374(4) . ?
C9 C10 1.398(5) . ?
C10 C11 1.393(6) . ?
C10 H10A 0.9300 . ?
C11 C12 1.352(7) . ?
C11 H11A 0.9300 . ?
C12 C13 1.388(6) . ?
C12 H12A 0.9300 . ?
C13 C14 1.395(4) . ?
C13 C15 1.475(5) . ?
C14 H14A 0.9300 . ?
C15 C20 1.386(4) . ?
C15 C16 1.399(5) . ?
C16 C17 1.359(7) . ?
C16 H16A 0.9300 . ?
C17 C18 1.382(6) . ?
C17 H17A 0.9300 . ?
C18 C19 1.396(4) . ?
C18 H18A 0.9300 . ?
C19 C20 1.375(4) . ?
C19 C21 1.467(4) . ?
C20 H20A 0.9300 . ?
C21 C22 1.398(4) . ?
C22 C23 1.372(4) . ?
C22 H22A 0.9300 . ?
C23 C24 1.473(4) . ?
C24 C25 1.365(5) . ?
C25 C26 1.371(7) . ?
C25 H25A 0.9300 . ?
C26 C27 1.360(8) . ?
C26 H26A 0.9300 . ?
C27 C28 1.375(6) . ?
C27 H27A 0.9300 . ?
C28 H28A 0.9300 . ?
Fe3 O2 1.9955(17) 5 ?
Fe3 O2 1.9955(17) 9 ?
Fe3 O2 1.9955(17) . ?
Fe3 O1 2.0104(17) . ?
Fe3 O1 2.0104(17) 5 ?
Fe3 O1 2.0104(17) 9 ?
O1 C29 1.300(3) . ?
O2 C30 1.305(3) . ?
O3 C32 1.218(5) . ?
O4 C33 1.221(5) . ?
C29 C34 1.349(4) . ?
C29 C30 1.507(3) . ?
C30 C31 1.356(4) . ?
C31 C32 1.411(5) . ?
C31 H31A 0.9300 . ?
C32 C33 1.560(5) . ?
C33 C34 1.439(4) . ?
C34 H34A 0.9300 . ?
B1 F2 1.312(14) . ?
B1 F1 1.36(2) . ?
B1 F4 1.363(19) . ?
B1 F3 1.398(19) . ?

loop_
_geom_hbond_atom_site_label_D
_geom_hbond_atom_site_label_H
_geom_hbond_atom_site_label_A
_geom_hbond_distance_DH
_geom_hbond_distance_HA
_geom_hbond_distance_DA
_geom_hbond_angle_DHA
_geom_hbond_site_symmetry_A
_geom_hbond_publ_flag
N3 H3 O1 0.92(2) 2.04(3) 2.906(3) 157(4) . yes
N4 H4 O2 0.90(2) 2.14(3) 2.973(3) 153(4) 9 yes
